data_1532014
loop_
_publ_author_name
'Palenzona, A.'
'Manfrinetti, P.'
'Fornasini, M.L.'

_publ_section_title
;
 The phase diagram of the Ca-Ge system
;
_journal_name_full 'Journal of Alloys Compd.'
_journal_page_first 144
_journal_page_last 147
_journal_volume 345
_journal_year 2002
_chemical_formula_sum 'Ca7 Ge6'
_space_group_IT_number 62
_symmetry_space_group_name_Hall '-P 2ac 2n'
_symmetry_space_group_name_H-M 'P n m a'
_cell_angle_alpha 90
_cell_angle_beta 90
_cell_angle_gamma 90
_cell_formula_units_Z 4
_cell_length_a 7.375
_cell_length_b 22.362
_cell_length_c 8.12
_cell_volume 1339.148
_citation_journal_id_ASTM JALCEU
_cod_data_source_file Palenzona_JALCEU_2002_540.cif
_cod_data_source_block Ca7Ge6
_cod_database_code 1532014

loop_
_symmetry_equiv_pos_as_xyz
x,y,z
-x+1/2,-y,z+1/2
x+1/2,-y+1/2,-z+1/2
-x,y+1/2,-z
-x,-y,-z
x-1/2,y,-z-1/2
-x-1/2,y-1/2,z-1/2
x,-y-1/2,z

loop_
_atom_site_label
_atom_site_type_symbol
_atom_site_fract_x
_atom_site_fract_y
_atom_site_fract_z
_atom_site_occupancy
_atom_site_U_iso_or_equiv
Ca1 Ca 0.9835 0.16317 0.8213 1 0.0
Ca2 Ca 0.149 0.14271 0.3176 1 0.0
Ge2 Ge 0.1835 0.5976 0.4714 1 0.0
Ge4 Ge 0.4255 0.25 0.3764 1 0.0
Ge1 Ge 0.0026 0.05448 0.0409 1 0.0
Ge3 Ge 0.1907 0.25 0.6033 1 0.0
Ca4 Ca 0.3162 0.25 0.0181 1 0.0
Ca3 Ca 0.3366 0.5189 0.1772 1 0.0
